data_7151882
loop_
_publ_author_name
'Chevallier, Floris'
'Halauko, Yury S.'
'Pecceu, Christelle'
'Nassar, Ibrahim F.'
'Dam, To Uyen'
'Roisnel, Thierry'
'Matulis, Vadim E.'
'Ivashkevich, Oleg A.'
'Mongin, Florence'

_publ_section_title
;
 N-aryl pyrazoles: DFT calculations of CH acidity and deprotonative
 metallation using a combination of lithium and zinc amides
;
_journal_issue 12
_journal_name_full 'Organic &amp; Biomolecular Chemistry'
_journal_page_first 4671
_journal_paper_doi 10.1039/c1ob05267e
_journal_volume 9
_journal_year 2011
_chemical_compound_source 'synthesis as described'
_chemical_formula_moiety 'C8 H5 I2 N3'
_chemical_formula_sum 'C8 H5 I2 N3'
_chemical_formula_weight 396.95
_chemical_name_systematic
;
?
;
_space_group_IT_number 14
_symmetry_cell_setting monoclinic
_symmetry_Int_Tables_number 14
_symmetry_space_group_name_Hall '-P 2ybc'
_symmetry_space_group_name_H-M 'P 1 21/c 1'
_atom_sites_solution_hydrogens geom
_atom_sites_solution_primary direct
_atom_sites_solution_secondary difmap
_audit_conform_dict_location ftp://ftp.iucr.org/pub/cif_core.dic
_audit_conform_dict_name cif_core.dic
_audit_conform_dict_version 2.3
_audit_creation_date 2010-09-06T17:44:36-00:00
_audit_creation_method 'WinGX routine CIF_UPDATE'
_cell_angle_alpha 90
_cell_angle_beta 99.7590(10)
_cell_angle_gamma 90
_cell_formula_units_Z 4
_cell_length_a 7.1322(2)
_cell_length_b 10.9173(3)
_cell_length_c 13.3983(4)
_cell_measurement_reflns_used 6201
_cell_measurement_temperature 150(2)
_cell_measurement_theta_max 27.46
_cell_measurement_theta_min 2.42
_cell_measurement_wavelength 0.71073
_cell_volume 1028.15(5)
_computing_cell_refinement 'Bruker SMART (Bruker, 2002)'
_computing_data_collection 'Bruker SAINT (Bruker, 2002)'
_computing_data_reduction 'Bruker SAINT (Bruker, 2002)'
_computing_molecular_graphics 'Ortep-3 for Windows (Farrugia, 1997)'
_computing_publication_material
;
WinGX publication routines (Farrugia, 1999),
CRYSCAL (T. Roisnel, local program)
;
_computing_structure_refinement 'SHELXL-97 (Sheldrick, 1997)'
_computing_structure_solution 'SIR97 (Altomare et al., 1999))'
_diffrn_ambient_temperature 150(2)
_diffrn_detector 'CCD plate'
_diffrn_measured_fraction_theta_full 0.999
_diffrn_measured_fraction_theta_max 0.999
_diffrn_measurement_device_type 'APEXII, Bruker-AXS'
_diffrn_measurement_method 'CCD rotation images, thin slices'
_diffrn_radiation_monochromator graphite
_diffrn_radiation_probe x-ray
_diffrn_radiation_type MoK\a
_diffrn_radiation_wavelength 0.71073
_diffrn_reflns_av_R_equivalents 0.0368
_diffrn_reflns_av_unetI/netI 0.0287
_diffrn_reflns_limit_h_max 9
_diffrn_reflns_limit_h_min -9
_diffrn_reflns_limit_k_max 12
_diffrn_reflns_limit_k_min -14
_diffrn_reflns_limit_l_max 15
_diffrn_reflns_limit_l_min -17
_diffrn_reflns_number 9081
_diffrn_reflns_theta_full 27.48
_diffrn_reflns_theta_max 27.48
_diffrn_reflns_theta_min 3.09
_exptl_absorpt_coefficient_mu 6.075
_exptl_absorpt_correction_T_max 0.545
_exptl_absorpt_correction_T_min 0.404
_exptl_absorpt_correction_type multi-scan
_exptl_absorpt_process_details
;
[Sheldrick, G.M. (2002). SADABS Bruker AXS Inc., Madison, Wisconsin, USA]
;
_exptl_crystal_colour colourless
_exptl_crystal_density_diffrn 2.564
_exptl_crystal_density_method 'not measured'
_exptl_crystal_description prism
_exptl_crystal_F_000 720
_exptl_crystal_size_max 0.22
_exptl_crystal_size_mid 0.15
_exptl_crystal_size_min 0.1
_refine_diff_density_max 0.468
_refine_diff_density_min -0.831
_refine_diff_density_rms 0.137
_refine_ls_extinction_method none
_refine_ls_goodness_of_fit_ref 1.138
_refine_ls_hydrogen_treatment constr
_refine_ls_matrix_type full
_refine_ls_number_parameters 118
_refine_ls_number_reflns 2357
_refine_ls_number_restraints 0
_refine_ls_restrained_S_all 1.138
_refine_ls_R_factor_all 0.0195
_refine_ls_R_factor_gt 0.018
_refine_ls_shift/su_max 0.005
_refine_ls_shift/su_mean 0.001
_refine_ls_structure_factor_coef Fsqd
_refine_ls_weighting_details 'calc w=1/[\s^2^(Fo^2^)+(0.0161P)^2^+0.0450P] where P=(Fo^2^+2Fc^2^)/3'
_refine_ls_weighting_scheme calc
_refine_ls_wR_factor_gt 0.0445
_refine_ls_wR_factor_ref 0.0451
_reflns_number_gt 2220
_reflns_number_total 2357
_reflns_threshold_expression >2sigma(I)
_cod_data_source_file c1ob05267e.txt
_cod_data_source_block 8n
_cod_original_sg_symbol_H-M 'P 21/c'
_cod_database_code 7151882

loop_
_symmetry_equiv_pos_as_xyz
'x, y, z'
'-x, y+1/2, -z+1/2'
'-x, -y, -z'
'x, -y-1/2, z-1/2'

loop_
_atom_site_label
_atom_site_type_symbol
_atom_site_fract_x
_atom_site_fract_y
_atom_site_fract_z
_atom_site_U_iso_or_equiv
_atom_site_adp_type
_atom_site_occupancy
_atom_site_symmetry_multiplicity
_atom_site_calc_flag
_atom_site_refinement_flags
_atom_site_disorder_assembly
_atom_site_disorder_group
I1 I 0.71094(2) 0.067282(16) 0.214935(13) 0.02603(6) Uani 1 1 d . . .
I2 I 0.19169(2) 0.226328(14) 0.141979(11) 0.01857(6) Uani 1 1 d . . .
C1 C 0.4856(3) -0.0463(2) 0.15934(18) 0.0176(5) Uani 1 1 d . . .
C2 C 0.4594(4) -0.1218(2) 0.07639(18) 0.0215(5) Uani 1 1 d . . .
H2 H 0.5435 -0.1352 0.0296 0.026 Uiso 1 1 calc R . .
C3 C 0.2812(4) -0.1743(2) 0.07643(18) 0.0244(5) Uani 1 1 d . . .
H3 H 0.224 -0.231 0.0267 0.029 Uiso 1 1 calc R . .
N4 N 0.1994(3) -0.13679(19) 0.15327(15) 0.0212(5) Uani 1 1 d . . .
N5 N 0.3296(3) -0.05705(16) 0.20429(15) 0.0162(4) Uani 1 1 d . . .
C6 C 0.2805(3) 0.0081(2) 0.28862(16) 0.0157(5) Uani 1 1 d . . .
C7 C 0.2908(4) -0.0514(2) 0.38036(19) 0.0212(5) Uani 1 1 d . . .
H7 H 0.3332 -0.1339 0.3885 0.025 Uiso 1 1 calc R . .
C8 C 0.2373(4) 0.0131(2) 0.46012(19) 0.0237(5) Uani 1 1 d . . .
H8 H 0.2433 -0.0276 0.5233 0.028 Uiso 1 1 calc R . .
N9 N 0.1777(3) 0.12944(19) 0.45320(16) 0.0223(5) Uani 1 1 d . . .
C10 C 0.1693(3) 0.1857(2) 0.36407(18) 0.0195(5) Uani 1 1 d . . .
H10 H 0.1272 0.2684 0.3584 0.023 Uiso 1 1 calc R . .
C11 C 0.2190(3) 0.1294(2) 0.27880(17) 0.0156(5) Uani 1 1 d . . .

loop_
_atom_site_aniso_label
_atom_site_aniso_U_11
_atom_site_aniso_U_22
_atom_site_aniso_U_33
_atom_site_aniso_U_23
_atom_site_aniso_U_13
_atom_site_aniso_U_12
I1 0.01915(10) 0.03036(12) 0.02836(11) 0.00392(7) 0.00336(7) -0.00669(6)
I2 0.02158(9) 0.01897(10) 0.01568(10) 0.00243(6) 0.00467(6) 0.00218(5)
C1 0.0165(11) 0.0199(12) 0.0172(12) 0.0036(10) 0.0047(9) 0.0006(9)
C2 0.0282(13) 0.0226(13) 0.0150(11) -0.0010(10) 0.0076(10) 0.0046(10)
C3 0.0340(14) 0.0214(13) 0.0170(12) -0.0045(11) 0.0019(10) -0.0037(11)
N4 0.0241(11) 0.0181(11) 0.0213(11) -0.0049(9) 0.0037(8) -0.0045(8)
N5 0.0198(10) 0.0128(10) 0.0168(10) -0.0029(8) 0.0051(8) -0.0024(7)
C6 0.0151(11) 0.0165(12) 0.0162(11) -0.0022(9) 0.0047(9) -0.0024(8)
C7 0.0270(13) 0.0169(12) 0.0206(12) 0.0020(10) 0.0069(10) -0.0010(9)
C8 0.0313(14) 0.0254(14) 0.0162(11) 0.0029(11) 0.0091(10) -0.0011(11)
N9 0.0255(11) 0.0252(12) 0.0173(10) -0.0026(9) 0.0067(8) -0.0017(8)
C10 0.0194(12) 0.0199(12) 0.0194(12) -0.0008(11) 0.0041(9) 0.0015(9)
C11 0.0159(11) 0.0162(12) 0.0150(11) 0.0027(9) 0.0036(8) -0.0015(8)

loop_
_atom_type_symbol
_atom_type_description
_atom_type_scat_dispersion_real
_atom_type_scat_dispersion_imag
_atom_type_scat_source
C C 0.0033 0.0016 'International Tables Vol C Tables 4.2.6.8 and 6.1.1.4'
H H 0 0 'International Tables Vol C Tables 4.2.6.8 and 6.1.1.4'
N N 0.0061 0.0033 'International Tables Vol C Tables 4.2.6.8 and 6.1.1.4'
I I -0.4742 1.8119 'International Tables Vol C Tables 4.2.6.8 and 6.1.1.4'

loop_
_geom_angle_atom_site_label_1
_geom_angle_atom_site_label_2
_geom_angle_atom_site_label_3
_geom_angle
_geom_angle_site_symmetry_1
_geom_angle_site_symmetry_3
_geom_angle_publ_flag
N5 C1 C2 107.4(2) . . ?
N5 C1 I1 122.56(17) . . ?
C2 C1 I1 130.07(17) . . ?
C1 C2 C3 104.2(2) . . ?
C1 C2 H2 127.9 . . ?
C3 C2 H2 127.9 . . ?
N4 C3 C2 113.1(2) . . ?
N4 C3 H3 123.4 . . ?
C2 C3 H3 123.4 . . ?
C3 N4 N5 103.44(19) . . ?
C1 N5 N4 111.82(19) . . ?
C1 N5 C6 129.6(2) . . ?
N4 N5 C6 118.38(18) . . ?
C7 C6 C11 119.9(2) . . ?
C7 C6 N5 119.1(2) . . ?
C11 C6 N5 120.9(2) . . ?
C6 C7 C8 117.8(2) . . ?
C6 C7 H7 121.1 . . ?
C8 C7 H7 121.1 . . ?
N9 C8 C7 123.7(2) . . ?
N9 C8 H8 118.1 . . ?
C7 C8 H8 118.1 . . ?
C10 N9 C8 117.7(2) . . ?
N9 C10 C11 123.4(2) . . ?
N9 C10 H10 118.3 . . ?
C11 C10 H10 118.3 . . ?
C10 C11 C6 117.5(2) . . ?
C10 C11 I2 119.64(17) . . ?
C6 C11 I2 122.88(16) . . ?

loop_
_geom_bond_atom_site_label_1
_geom_bond_atom_site_label_2
_geom_bond_distance
_geom_bond_site_symmetry_2
_geom_bond_publ_flag
I1 C1 2.066(2) . ?
I2 C11 2.097(2) . ?
C1 N5 1.357(3) . ?
C1 C2 1.371(3) . ?
C2 C3 1.394(4) . ?
C2 H2 0.95 . ?
C3 N4 1.331(3) . ?
C3 H3 0.95 . ?
N4 N5 1.369(3) . ?
N5 C6 1.428(3) . ?
C6 C7 1.381(3) . ?
C6 C11 1.394(3) . ?
C7 C8 1.387(3) . ?
C7 H7 0.95 . ?
C8 N9 1.337(3) . ?
C8 H8 0.95 . ?
N9 C10 1.335(3) . ?
C10 C11 1.395(3) . ?
C10 H10 0.95 . ?

loop_
_geom_torsion_atom_site_label_1
_geom_torsion_atom_site_label_2
_geom_torsion_atom_site_label_3
_geom_torsion_atom_site_label_4
_geom_torsion
_geom_torsion_site_symmetry_1
_geom_torsion_site_symmetry_2
_geom_torsion_site_symmetry_3
_geom_torsion_site_symmetry_4
_geom_torsion_publ_flag
N5 C1 C2 C3 0.6(3) . . . . ?
I1 C1 C2 C3 -179.51(19) . . . . ?
C1 C2 C3 N4 -0.5(3) . . . . ?
C2 C3 N4 N5 0.1(3) . . . . ?
C2 C1 N5 N4 -0.5(3) . . . . ?
I1 C1 N5 N4 179.55(15) . . . . ?
C2 C1 N5 C6 -175.2(2) . . . . ?
I1 C1 N5 C6 4.9(3) . . . . ?
C3 N4 N5 C1 0.2(3) . . . . ?
C3 N4 N5 C6 175.5(2) . . . . ?
C1 N5 C6 C7 -107.4(3) . . . . ?
N4 N5 C6 C7 78.2(3) . . . . ?
C1 N5 C6 C11 73.9(3) . . . . ?
N4 N5 C6 C11 -100.4(3) . . . . ?
C11 C6 C7 C8 0.4(4) . . . . ?
N5 C6 C7 C8 -178.2(2) . . . . ?
C6 C7 C8 N9 -0.4(4) . . . . ?
C7 C8 N9 C10 0.2(4) . . . . ?
C8 N9 C10 C11 0.1(4) . . . . ?
N9 C10 C11 C6 -0.1(4) . . . . ?
N9 C10 C11 I2 178.18(18) . . . . ?
C7 C6 C11 C10 -0.2(3) . . . . ?
N5 C6 C11 C10 178.4(2) . . . . ?
C7 C6 C11 I2 -178.38(17) . . . . ?
N5 C6 C11 I2 0.3(3) . . . . ?

loop_
_cod_related_entry_id
_cod_related_entry_database
_cod_related_entry_code
1 ChemSpider 26997488
